data_4062993
_journal_name_full Organometallics
_journal_paper_doi 10.1021/om0498145
_journal_year 2004
_chemical_formula_moiety 'C33 H40 Cl1 N1 Ni1 P2'
_chemical_formula_sum 'C33 H40 Cl N Ni P2'
_chemical_formula_weight 606.76
_space_group_IT_number 14
_symmetry_cell_setting monoclinic
_symmetry_space_group_name_Hall '-P 2ybc'
_symmetry_space_group_name_H-M 'P 1 21/c 1'
_cell_angle_alpha 90.00
_cell_angle_beta 105.0920(10)
_cell_angle_gamma 90.00
_cell_formula_units_Z 4
_cell_length_a 10.2880(2)
_cell_length_b 17.8490(4)
_cell_length_c 18.1290(5)
_cell_measurement_temperature 293(2)
_cell_volume 3214.22(13)
_diffrn_ambient_temperature 293(2)
_exptl_crystal_density_diffrn 1.254
_cod_original_sg_symbol_H-M 'P 21/c'
_cod_database_code 4062993

loop_
_symmetry_equiv_pos_as_xyz
'x, y, z'
'-x, y+1/2, -z+1/2'
'-x, -y, -z'
'x, -y-1/2, z-1/2'

loop_
_atom_site_label
_atom_site_type_symbol
_atom_site_fract_x
_atom_site_fract_y
_atom_site_fract_z
_atom_site_U_iso_or_equiv
_atom_site_adp_type
_atom_site_occupancy
_atom_site_symmetry_multiplicity
_atom_site_calc_flag
_atom_site_refinement_flags
_atom_site_disorder_assembly
_atom_site_disorder_group
Ni1 Ni 0.13175(4) 0.27646(3) 0.30259(3) 0.0465(2) Uani 1 1 d . . .
Cl1 Cl -0.06780(11) 0.26381(8) 0.32433(8) 0.0775(4) Uani 1 1 d . . .
P1 P 0.32362(9) 0.28775(6) 0.27651(6) 0.0443(3) Uani 1 1 d . . .
P2 P 0.19501(11) 0.19689(7) 0.39743(7) 0.0551(3) Uani 1 1 d . . .
N1 N 0.0712(3) 0.35166(19) 0.22528(18) 0.0474(8) Uani 1 1 d . . .
C1 C 0.4568(4) 0.3323(2) 0.3495(2) 0.0488(10) Uani 1 1 d . . .
C2 C 0.4250(4) 0.3638(3) 0.4126(2) 0.0603(11) Uani 1 1 d . . .
H2 H 0.3354 0.3589 0.4186 0.072 Uiso 1 1 d R . .
C3 C 0.5211(6) 0.4018(3) 0.4660(3) 0.0784(14) Uani 1 1 d . . .
H3 H 0.4991 0.4232 0.5098 0.094 Uiso 1 1 d R . .
C4 C 0.6493(6) 0.4095(3) 0.4570(3) 0.0903(18) Uani 1 1 d . . .
H4 H 0.7168 0.4358 0.4947 0.108 Uiso 1 1 d R . .
C5 C 0.6815(5) 0.3800(3) 0.3953(3) 0.0832(16) Uani 1 1 d . . .
H5 H 0.7710 0.3858 0.3894 0.100 Uiso 1 1 d R . .
C6 C 0.5868(4) 0.3419(3) 0.3401(3) 0.0667(13) Uani 1 1 d . . .
H6 H 0.6083 0.3212 0.2958 0.080 Uiso 1 1 d R . .
C7 C 0.3968(4) 0.2055(2) 0.2425(2) 0.0496(10) Uani 1 1 d . . .
C8 C 0.5182(5) 0.1725(3) 0.2796(3) 0.0714(13) Uani 1 1 d . . .
H8 H 0.5701 0.1938 0.3267 0.086 Uiso 1 1 d R . .
C9 C 0.5623(6) 0.1085(3) 0.2495(4) 0.0873(16) Uani 1 1 d . . .
H9 H 0.6461 0.0849 0.2745 0.105 Uiso 1 1 d R . .
C10 C 0.4884(7) 0.0789(3) 0.1838(4) 0.0928(18) Uani 1 1 d . . .
H10 H 0.5223 0.0354 0.1637 0.111 Uiso 1 1 d R . .
C11 C 0.3683(6) 0.1098(3) 0.1466(3) 0.0844(16) Uani 1 1 d . . .
H11 H 0.3167 0.0875 0.1000 0.101 Uiso 1 1 d R . .
C12 C 0.3217(5) 0.1737(3) 0.1757(3) 0.0635(12) Uani 1 1 d . . .
H12 H 0.2367 0.1958 0.1503 0.076 Uiso 1 1 d R . .
C13 C 0.2862(3) 0.3532(2) 0.1985(2) 0.0444(9) Uani 1 1 d . . .
C14 C 0.3772(4) 0.3805(2) 0.1605(2) 0.0532(10) Uani 1 1 d . . .
H14 H 0.4658 0.3590 0.1718 0.064 Uiso 1 1 d R . .
C15 C 0.3416(4) 0.4378(3) 0.1078(2) 0.0575(11) Uani 1 1 d . . .
H15 H 0.4037 0.4572 0.0811 0.069 Uiso 1 1 d R . .
C16 C 0.2123(4) 0.4676(2) 0.0946(2) 0.0571(11) Uani 1 1 d . . .
H16 H 0.1855 0.5078 0.0588 0.069 Uiso 1 1 d R . .
C17 C 0.1203(4) 0.4404(2) 0.1312(2) 0.0561(11) Uani 1 1 d . . .
H17 H 0.0316 0.4616 0.1202 0.067 Uiso 1 1 d R . .
C18 C 0.1544(4) 0.3821(2) 0.1850(2) 0.0444(9) Uani 1 1 d . . .
C19 C -0.0527(3) 0.3913(2) 0.2170(2) 0.0484(10) Uani 1 1 d . . .
C20 C -0.1668(4) 0.3711(2) 0.1592(2) 0.0541(10) Uani 1 1 d . . .
C21 C -0.1659(5) 0.3050(3) 0.1064(3) 0.0788(15) Uani 1 1 d . . .
H21 H -0.0793 0.2815 0.1237 0.095 Uiso 1 1 d R . .
C22 C -0.2750(8) 0.2483(4) 0.1132(4) 0.124(3) Uani 1 1 d . . .
H22A H -0.2757 0.2060 0.0803 0.149 Uiso 1 1 d R . .
H22B H -0.3614 0.2723 0.0995 0.149 Uiso 1 1 d R . .
H22C H -0.2557 0.2317 0.1652 0.149 Uiso 1 1 d R . .
C23 C -0.1891(7) 0.3289(4) 0.0241(4) 0.115(2) Uani 1 1 d . . .
H23A H -0.1867 0.2852 -0.0063 0.138 Uiso 1 1 d R . .
H23B H -0.1198 0.3631 0.0192 0.138 Uiso 1 1 d R . .
H23C H -0.2753 0.3528 0.0070 0.138 Uiso 1 1 d R . .
C24 C -0.2842(4) 0.4125(3) 0.1514(3) 0.0641(12) Uani 1 1 d . . .
H24 H -0.3624 0.3999 0.1113 0.077 Uiso 1 1 d R . .
C25 C -0.2907(4) 0.4699(3) 0.2002(3) 0.0686(13) Uani 1 1 d . . .
H25 H -0.3719 0.4986 0.1934 0.082 Uiso 1 1 d R . .
C26 C -0.1791(4) 0.4887(3) 0.2575(3) 0.0661(12) Uani 1 1 d . . .
H26 H -0.1859 0.5277 0.2928 0.079 Uiso 1 1 d R . .
C27 C -0.0596(4) 0.4507(2) 0.2669(3) 0.0568(11) Uani 1 1 d . . .
C28 C 0.0637(5) 0.4731(3) 0.3307(3) 0.0755(14) Uani 1 1 d . . .
H28 H 0.1341 0.4397 0.3256 0.091 Uiso 1 1 d R . .
C29 C 0.1103(7) 0.5509(5) 0.3200(4) 0.143(3) Uani 1 1 d . . .
H29A H 0.1887 0.5623 0.3605 0.172 Uiso 1 1 d R . .
H29B H 0.0402 0.5861 0.3208 0.172 Uiso 1 1 d R . .
H29C H 0.1324 0.5540 0.2718 0.172 Uiso 1 1 d R . .
C30 C 0.0417(7) 0.4648(5) 0.4078(3) 0.135(3) Uani 1 1 d . . .
H30A H 0.1216 0.4787 0.4460 0.162 Uiso 1 1 d R . .
H30B H 0.0200 0.4135 0.4151 0.162 Uiso 1 1 d R . .
H30C H -0.0316 0.4964 0.4120 0.162 Uiso 1 1 d R . .
C31 C 0.0985(5) 0.1117(3) 0.3883(3) 0.0749(14) Uani 1 1 d . . .
H31A H 0.1331 0.0805 0.4321 0.090 Uiso 1 1 d R . .
H31B H 0.1044 0.0855 0.3430 0.090 Uiso 1 1 d R . .
H31C H 0.0061 0.1238 0.3847 0.090 Uiso 1 1 d R . .
C32 C 0.1766(6) 0.2371(3) 0.4857(3) 0.0764(14) Uani 1 1 d . . .
H32A H 0.2048 0.2012 0.5262 0.092 Uiso 1 1 d R . .
H32B H 0.0839 0.2499 0.4801 0.092 Uiso 1 1 d R . .
H32C H 0.2310 0.2814 0.4976 0.092 Uiso 1 1 d R . .
C33 C 0.3673(5) 0.1607(3) 0.4266(3) 0.0808(15) Uani 1 1 d . . .
H33A H 0.3757 0.1268 0.4687 0.097 Uiso 1 1 d R . .
H33B H 0.4288 0.2017 0.4420 0.097 Uiso 1 1 d R . .
H33C H 0.3877 0.1347 0.3846 0.097 Uiso 1 1 d R . .

loop_
_atom_site_aniso_label
_atom_site_aniso_U_11
_atom_site_aniso_U_22
_atom_site_aniso_U_33
_atom_site_aniso_U_23
_atom_site_aniso_U_13
_atom_site_aniso_U_12
Ni1 0.0372(3) 0.0603(4) 0.0435(3) 0.0023(2) 0.0129(2) -0.0026(2)
Cl1 0.0485(6) 0.1019(10) 0.0898(9) 0.0296(8) 0.0316(6) 0.0029(6)
P1 0.0351(5) 0.0575(7) 0.0405(6) 0.0000(5) 0.0104(4) -0.0006(4)
P2 0.0552(6) 0.0637(7) 0.0470(7) 0.0049(5) 0.0144(5) -0.0061(5)
N1 0.0337(16) 0.063(2) 0.048(2) 0.0044(16) 0.0139(14) 0.0009(14)
C1 0.042(2) 0.058(3) 0.045(2) 0.0023(19) 0.0086(17) -0.0057(17)
C2 0.058(2) 0.066(3) 0.055(3) -0.006(2) 0.012(2) -0.010(2)
C3 0.099(4) 0.077(4) 0.057(3) -0.012(3) 0.016(3) -0.018(3)
C4 0.092(4) 0.088(4) 0.071(4) 0.003(3) -0.012(3) -0.041(3)
C5 0.054(3) 0.105(4) 0.081(4) 0.013(3) -0.001(3) -0.026(3)
C6 0.046(2) 0.095(4) 0.059(3) 0.004(3) 0.013(2) -0.007(2)
C7 0.049(2) 0.056(2) 0.048(3) 0.006(2) 0.0217(19) -0.0010(18)
C8 0.070(3) 0.074(3) 0.073(3) 0.008(3) 0.024(2) 0.020(2)
C9 0.084(4) 0.092(4) 0.097(4) 0.018(4) 0.044(3) 0.032(3)
C10 0.122(5) 0.071(4) 0.104(5) 0.004(4) 0.064(4) 0.012(4)
C11 0.111(4) 0.074(4) 0.080(4) -0.013(3) 0.047(3) -0.011(3)
C12 0.070(3) 0.064(3) 0.062(3) -0.003(2) 0.027(2) -0.004(2)
C13 0.0381(19) 0.053(2) 0.041(2) -0.0017(18) 0.0099(16) -0.0008(16)
C14 0.042(2) 0.068(3) 0.052(3) -0.001(2) 0.0159(18) -0.0016(19)
C15 0.053(2) 0.067(3) 0.056(3) 0.005(2) 0.022(2) -0.006(2)
C16 0.065(3) 0.057(3) 0.051(3) 0.009(2) 0.018(2) 0.000(2)
C17 0.044(2) 0.066(3) 0.060(3) 0.003(2) 0.0170(19) 0.008(2)
C18 0.042(2) 0.049(2) 0.043(2) -0.0005(19) 0.0134(17) -0.0005(17)
C19 0.038(2) 0.055(2) 0.056(3) 0.003(2) 0.0183(18) -0.0019(17)
C20 0.041(2) 0.059(3) 0.062(3) 0.001(2) 0.0129(18) 0.0023(18)
C21 0.059(3) 0.087(4) 0.079(4) -0.018(3) -0.002(2) 0.009(3)
C22 0.166(7) 0.083(4) 0.116(6) -0.025(4) 0.022(5) -0.032(5)
C23 0.130(5) 0.132(6) 0.092(5) -0.028(4) 0.047(4) -0.017(4)
C24 0.037(2) 0.075(3) 0.079(3) 0.006(3) 0.012(2) -0.002(2)
C25 0.047(2) 0.069(3) 0.096(4) 0.005(3) 0.029(2) 0.009(2)
C26 0.061(3) 0.065(3) 0.083(4) -0.008(3) 0.038(3) 0.001(2)
C27 0.049(2) 0.065(3) 0.060(3) -0.006(2) 0.0204(19) -0.008(2)
C28 0.068(3) 0.093(4) 0.067(3) -0.026(3) 0.021(2) -0.007(3)
C29 0.132(6) 0.173(8) 0.105(5) 0.010(5) -0.003(4) -0.099(6)
C30 0.131(5) 0.202(9) 0.068(4) -0.023(5) 0.018(4) -0.089(6)
C31 0.083(3) 0.066(3) 0.077(3) 0.008(3) 0.023(3) -0.010(3)
C32 0.091(4) 0.085(4) 0.054(3) -0.003(3) 0.021(3) -0.010(3)
C33 0.070(3) 0.101(4) 0.069(3) 0.034(3) 0.016(2) 0.009(3)

loop_
_geom_bond_atom_site_label_1
_geom_bond_atom_site_label_2
_geom_bond_distance
_geom_bond_site_symmetry_2
_geom_bond_publ_flag
Ni1 N1 1.923(3) . ?
Ni1 P1 2.1556(10) . ?
Ni1 P2 2.1941(12) . ?
Ni1 Cl1 2.2006(11) . ?
P1 C13 1.796(4) . ?
P1 C1 1.821(4) . ?
P1 C7 1.829(4) . ?
P2 C31 1.801(5) . ?
P2 C32 1.808(5) . ?
P2 C33 1.830(5) . ?
N1 C18 1.374(5) . ?
N1 C19 1.431(5) . ?
C1 C2 1.388(6) . ?
C1 C6 1.402(6) . ?
C2 C3 1.370(6) . ?
C3 C4 1.378(8) . ?
C4 C5 1.354(8) . ?
C5 C6 1.381(7) . ?
C7 C12 1.378(6) . ?
C7 C8 1.387(6) . ?
C8 C9 1.393(7) . ?
C9 C10 1.344(8) . ?
C10 C11 1.362(8) . ?
C11 C12 1.392(7) . ?
C13 C14 1.388(5) . ?
C13 C18 1.412(5) . ?
C14 C15 1.382(6) . ?
C15 C16 1.394(6) . ?
C16 C17 1.377(6) . ?
C17 C18 1.407(6) . ?
C19 C20 1.401(6) . ?
C19 C27 1.407(6) . ?
C20 C24 1.391(6) . ?
C20 C21 1.522(7) . ?
C21 C23 1.509(8) . ?
C21 C22 1.541(8) . ?
C24 C25 1.367(7) . ?
C25 C26 1.374(6) . ?
C26 C27 1.376(6) . ?
C27 C28 1.531(6) . ?
C28 C30 1.480(8) . ?
C28 C29 1.498(9) . ?
